data_4346279
loop_
_publ_author_name
'Takahashi, Kiyonori'
'Hoshino, Norihisa'
'Takeda, Takashi'
'Noro, Shin-Ichiro'
'Nakamura, Takayoshi'
'Takeda, Sadamu'
'Akutagawa, Tomoyuki'

_publ_section_title
;
 Structural flexibilities and gas adsorption properties of one-dimensional
 copper(II) polymers with paddle-wheel units by modification of benzoate
 ligands.
;
_journal_issue 19
_journal_name_full 'Inorganic chemistry'
_journal_page_first 9423
_journal_page_last 9431
_journal_paper_doi 10.1021/acs.inorgchem.5b01168
_journal_volume 54
_journal_year 2015
_chemical_formula_moiety 'C36 H32 Cu2 N2 O12'
_chemical_formula_sum 'C36 H32 Cu2 N2 O12'
_chemical_formula_weight 811.75
_space_group_IT_number 2
_space_group_name_Hall '-P 1'
_space_group_name_H-M_alt 'P -1'
_symmetry_cell_setting triclinic
_symmetry_Int_Tables_number 2
_symmetry_space_group_name_Hall '-P 1'
_symmetry_space_group_name_H-M 'P -1'
_atom_sites_solution_hydrogens geom
_atom_sites_solution_primary direct
_atom_sites_solution_secondary difmap
_audit_creation_date 2014-10-01
_audit_creation_method 'by CrystalStructure 4.0'
_cell_angle_alpha 76.4174(13)
_cell_angle_beta 75.1468(14)
_cell_angle_gamma 77.0049(15)
_cell_formula_units_Z 2
_cell_length_a 10.1765(3)
_cell_length_b 10.6471(3)
_cell_length_c 16.9602(5)
_cell_measurement_reflns_used 4125
_cell_measurement_temperature 110
_cell_measurement_theta_max 68.17
_cell_measurement_theta_min 4.34
_cell_volume 1699.84(9)
_computing_cell_refinement 'RAPID AUTO'
_computing_data_collection 'RAPID AUTO (Rigaku, ????)'
_computing_data_reduction 'RAPID AUTO'
_computing_molecular_graphics 'CrystalStructure 4.0'
_computing_publication_material 'CrystalStructure 4.0 (Rigaku, 2010)'
_computing_structure_refinement 'SHELXL97 (Sheldrick, 2008)'
_computing_structure_solution 'Il Milione (Burla, et al., 2007)'
_diffrn_ambient_temperature 110
_diffrn_detector_area_resol_mean 10.000
_diffrn_measured_fraction_theta_full 0.962
_diffrn_measured_fraction_theta_max 0.962
_diffrn_measurement_device_type 'Rigaku R-AXIS RAPID'
_diffrn_measurement_method \w
_diffrn_radiation_type 'Cu K\a'
_diffrn_radiation_wavelength 1.54187
_diffrn_reflns_av_R_equivalents 0.0814
_diffrn_reflns_limit_h_max 12
_diffrn_reflns_limit_h_min -12
_diffrn_reflns_limit_k_max 12
_diffrn_reflns_limit_k_min -12
_diffrn_reflns_limit_l_max 20
_diffrn_reflns_limit_l_min -20
_diffrn_reflns_number 18054
_diffrn_reflns_theta_full 68.24
_diffrn_reflns_theta_max 68.24
_diffrn_standards_number 0
_exptl_absorpt_coefficient_mu 2.142
_exptl_absorpt_correction_T_max 0.979
_exptl_absorpt_correction_T_min 0.712
_exptl_absorpt_correction_type multi-scan
_exptl_absorpt_process_details 'ABSCOR (Rigaku, 1995)'
_exptl_crystal_colour green
_exptl_crystal_density_diffrn 1.586
_exptl_crystal_density_method 'not measured'
_exptl_crystal_description block
_exptl_crystal_F_000 832.00
_exptl_crystal_size_max 0.200
_exptl_crystal_size_mid 0.010
_exptl_crystal_size_min 0.010
_refine_diff_density_max 1.120
_refine_diff_density_min -1.200
_refine_ls_extinction_method none
_refine_ls_goodness_of_fit_ref 1.123
_refine_ls_hydrogen_treatment constr
_refine_ls_number_parameters 469
_refine_ls_number_reflns 5998
_refine_ls_number_restraints 0
_refine_ls_R_factor_gt 0.0973
_refine_ls_shift/su_max 0.000
_refine_ls_structure_factor_coef Fsqd
_refine_ls_weighting_details 'w = 1/[\s^2^(Fo^2^)+(0.1474P)^2^+1.1603P] where P=(Fo^2^+2Fc^2^)/3'
_refine_ls_weighting_scheme calc
_refine_ls_wR_factor_ref 0.3147
_reflns_number_gt 3161
_reflns_number_total 5998
_reflns_threshold_expression F^2^>2.0\s(F^2^)
_cod_data_source_file ic5b01168_si_002.cif
_cod_data_source_block Crystal4
_cod_original_cell_volume 1699.83(9)
_cod_database_code 4346279

loop_
_symmetry_equiv_pos_site_id
_symmetry_equiv_pos_as_xyz
1 +X,+Y,+Z
2 -X,-Y,-Z

loop_
_atom_site_label
_atom_site_type_symbol
_atom_site_fract_x
_atom_site_fract_y
_atom_site_fract_z
_atom_site_U_iso_or_equiv
_atom_site_adp_type
_atom_site_occupancy
_atom_site_symmetry_multiplicity
_atom_site_calc_flag
_atom_site_refinement_flags
Cu1 Cu 0.15767(11) 0.21860(11) 0.32328(7) 0.0459(4) Uani 1.0 2 d .
Cu2 Cu 0.31332(12) 0.33168(11) 0.18950(7) 0.0457(4) Uani 1.0 2 d .
O1 O 0.0508(6) 0.1885(6) 0.2533(4) 0.0497(15) Uani 1.0 2 d .
O2 O 0.1634(6) 0.3131(5) 0.1403(4) 0.0482(14) Uani 1.0 2 d .
O3 O -0.2413(6) 0.1077(6) -0.0116(4) 0.0616(17) Uani 1.0 2 d .
O4 O 0.2949(6) 0.0609(6) 0.2966(4) 0.0516(15) Uani 1.0 2 d .
O5 O 0.4046(6) 0.1573(6) 0.1699(4) 0.0504(15) Uani 1.0 2 d .
O6 O 0.6330(7) -0.4518(6) 0.1655(4) 0.0639(17) Uani 1.0 2 d .
O7 O 0.2754(6) 0.2623(6) 0.3826(4) 0.0512(15) Uani 1.0 2 d .
O8 O 0.4304(6) 0.3239(6) 0.2658(4) 0.0500(15) Uani 1.0 2 d .
O9 O 0.7233(6) 0.3716(6) 0.5444(4) 0.0609(17) Uani 1.0 2 d .
O10 O 0.0448(6) 0.3964(5) 0.3178(4) 0.0503(15) Uani 1.0 2 d .
O11 O 0.2054(6) 0.4973(5) 0.2202(4) 0.0506(15) Uani 1.0 2 d .
O12 O -0.2359(7) 0.9777(6) 0.3433(4) 0.0649(18) Uani 1.0 2 d .
N1 N 0.0511(7) 0.0963(7) 0.4359(4) 0.0459(17) Uani 1.0 2 d .
N2 N 0.4313(6) 0.4352(6) 0.0732(4) 0.0418(16) Uani 1.0 2 d .
C1 C 0.0721(8) 0.2420(8) 0.1764(5) 0.0440(19) Uani 1.0 2 d .
C2 C -0.0132(9) 0.2148(8) 0.1249(6) 0.047(2) Uani 1.0 2 d .
C3 C -0.1312(10) 0.1587(9) 0.1637(6) 0.056(3) Uani 1.0 2 d .
C4 C -0.2079(10) 0.1265(9) 0.1173(6) 0.061(3) Uani 1.0 2 d .
C5 C -0.1614(9) 0.1453(9) 0.0303(6) 0.055(3) Uani 1.0 2 d .
C6 C -0.0456(9) 0.2026(9) -0.0087(5) 0.055(3) Uani 1.0 2 d .
C7 C 0.0259(9) 0.2379(9) 0.0395(5) 0.051(3) Uani 1.0 2 d .
C8 C -0.1886(10) 0.1098(10) -0.0994(6) 0.065(3) Uani 1.0 2 d .
C9 C 0.3761(8) 0.0569(8) 0.2262(6) 0.046(2) Uani 1.0 2 d .
C10 C 0.4448(9) -0.0759(8) 0.2062(6) 0.048(2) Uani 1.0 2 d .
C11 C 0.4124(9) -0.1897(9) 0.2635(6) 0.052(3) Uani 1.0 2 d .
C12 C 0.4753(9) -0.3133(9) 0.2469(6) 0.056(3) Uani 1.0 2 d .
C13 C 0.5735(10) -0.3235(9) 0.1738(6) 0.058(3) Uani 1.0 2 d .
C14 C 0.6074(9) -0.2146(9) 0.1175(6) 0.058(3) Uani 1.0 2 d .
C15 C 0.5402(9) -0.0885(9) 0.1341(6) 0.053(3) Uani 1.0 2 d .
C16 C 0.7477(9) -0.4711(10) 0.0988(6) 0.063(3) Uani 1.0 2 d .
C17 C 0.3889(9) 0.3015(8) 0.3438(5) 0.0447(19) Uani 1.0 2 d .
C18 C 0.4785(9) 0.3214(8) 0.3961(5) 0.048(2) Uani 1.0 2 d .
C19 C 0.4356(9) 0.3084(9) 0.4811(6) 0.056(3) Uani 1.0 2 d .
C20 C 0.5186(10) 0.3253(10) 0.5295(6) 0.061(3) Uani 1.0 2 d .
C21 C 0.6498(9) 0.3555(9) 0.4919(6) 0.051(2) Uani 1.0 2 d .
C22 C 0.6969(9) 0.3681(8) 0.4060(6) 0.052(3) Uani 1.0 2 d .
C23 C 0.6113(9) 0.3506(9) 0.3588(5) 0.053(3) Uani 1.0 2 d .
C24 C 0.8510(9) 0.4188(10) 0.5085(6) 0.063(3) Uani 1.0 2 d .
C25 C 0.0912(8) 0.4968(8) 0.2730(5) 0.048(2) Uani 1.0 2 d .
C26 C 0.0040(9) 0.6299(8) 0.2842(5) 0.048(2) Uani 1.0 2 d .
C27 C -0.1358(10) 0.6475(9) 0.2887(6) 0.061(3) Uani 1.0 2 d .
C28 C -0.2219(9) 0.7667(9) 0.3053(6) 0.058(3) Uani 1.0 2 d .
C29 C -0.1607(10) 0.8622(9) 0.3190(6) 0.059(3) Uani 1.0 2 d .
C30 C -0.0177(10) 0.8455(9) 0.3111(6) 0.061(3) Uani 1.0 2 d .
C31 C 0.0629(10) 0.7280(9) 0.2926(6) 0.061(3) Uani 1.0 2 d .
C32 C -0.3816(9) 0.9997(10) 0.3504(7) 0.072(3) Uani 1.0 2 d .
C33 C -0.0716(8) 0.0672(8) 0.4438(5) 0.047(2) Uani 1.0 2 d .
C34 C 0.1247(9) 0.0265(9) 0.4914(6) 0.057(3) Uani 1.0 2 d .
C35 C 0.5210(8) 0.3668(8) 0.0203(5) 0.047(2) Uani 1.0 2 d .
C36 C 0.4095(9) 0.5639(8) 0.0553(5) 0.049(2) Uani 1.0 2 d .
H3 H -0.1588 0.1426 0.2226 0.0676 Uiso 1.0 2 calc R
H4 H -0.2902 0.0924 0.1434 0.0734 Uiso 1.0 2 calc R
H6 H -0.0160 0.2171 -0.0675 0.0657 Uiso 1.0 2 calc R
H7 H 0.1037 0.2790 0.0132 0.0617 Uiso 1.0 2 calc R
H8A H -0.0987 0.0519 -0.1080 0.0783 Uiso 1.0 2 calc R
H8B H -0.1783 0.1996 -0.1279 0.0783 Uiso 1.0 2 calc R
H8C H -0.2532 0.0795 -0.1217 0.0783 Uiso 1.0 2 calc R
H11 H 0.3468 -0.1817 0.3140 0.0621 Uiso 1.0 2 calc R
H12 H 0.4516 -0.3899 0.2851 0.0677 Uiso 1.0 2 calc R
H14 H 0.6751 -0.2231 0.0678 0.0694 Uiso 1.0 2 calc R
H15 H 0.5617 -0.0123 0.0948 0.0630 Uiso 1.0 2 calc R
H16A H 0.8220 -0.4308 0.1039 0.0760 Uiso 1.0 2 calc R
H16B H 0.7199 -0.4305 0.0460 0.0760 Uiso 1.0 2 calc R
H16C H 0.7804 -0.5653 0.1003 0.0760 Uiso 1.0 2 calc R
H19 H 0.3468 0.2872 0.5071 0.0669 Uiso 1.0 2 calc R
H20 H 0.4866 0.3165 0.5880 0.0733 Uiso 1.0 2 calc R
H22 H 0.7861 0.3883 0.3802 0.0628 Uiso 1.0 2 calc R
H23 H 0.6431 0.3584 0.3004 0.0633 Uiso 1.0 2 calc R
H24A H 0.8333 0.5055 0.4735 0.0762 Uiso 1.0 2 calc R
H24B H 0.9137 0.3577 0.4747 0.0762 Uiso 1.0 2 calc R
H24C H 0.8933 0.4254 0.5529 0.0762 Uiso 1.0 2 calc R
H27 H -0.1745 0.5794 0.2806 0.0726 Uiso 1.0 2 calc R
H28 H -0.3181 0.7813 0.3070 0.0698 Uiso 1.0 2 calc R
H30 H 0.0232 0.9129 0.3182 0.0731 Uiso 1.0 2 calc R
H31 H 0.1603 0.7156 0.2857 0.0732 Uiso 1.0 2 calc R
H32A H -0.4205 0.9286 0.3915 0.0862 Uiso 1.0 2 calc R
H32B H -0.4013 1.0019 0.2964 0.0862 Uiso 1.0 2 calc R
H32C H -0.4231 1.0836 0.3682 0.0862 Uiso 1.0 2 calc R
H33 H -0.1251 0.1119 0.4038 0.0570 Uiso 1.0 2 calc R
H34 H 0.2153 0.0414 0.4863 0.0683 Uiso 1.0 2 calc R
H35 H 0.5382 0.2736 0.0326 0.0559 Uiso 1.0 2 calc R
H36 H 0.3455 0.6120 0.0938 0.0593 Uiso 1.0 2 calc R

loop_
_atom_site_aniso_label
_atom_site_aniso_U_11
_atom_site_aniso_U_22
_atom_site_aniso_U_33
_atom_site_aniso_U_12
_atom_site_aniso_U_13
_atom_site_aniso_U_23
Cu1 0.0420(8) 0.0396(7) 0.0478(8) -0.0116(6) -0.0020(6) 0.0033(6)
Cu2 0.0424(8) 0.0380(7) 0.0485(8) -0.0100(6) -0.0018(6) 0.0018(6)
O1 0.048(4) 0.052(4) 0.048(4) -0.017(3) -0.017(3) 0.009(3)
O2 0.043(4) 0.039(3) 0.055(4) -0.012(3) -0.005(3) 0.004(3)
O3 0.062(4) 0.071(5) 0.055(4) -0.025(4) -0.013(3) -0.003(3)
O4 0.052(4) 0.044(4) 0.048(4) -0.013(3) 0.002(3) 0.002(3)
O5 0.051(4) 0.041(4) 0.046(4) -0.005(3) 0.004(3) -0.001(3)
O6 0.064(5) 0.052(4) 0.068(5) -0.012(4) -0.003(4) -0.007(3)
O7 0.045(4) 0.049(4) 0.055(4) -0.017(3) -0.007(3) 0.002(3)
O8 0.048(4) 0.048(4) 0.048(4) -0.014(3) -0.005(3) 0.002(3)
O9 0.050(4) 0.073(5) 0.060(4) -0.021(4) -0.011(3) -0.005(4)
O10 0.042(4) 0.036(3) 0.060(4) -0.010(3) 0.006(3) 0.002(3)
O11 0.045(4) 0.040(3) 0.053(4) -0.010(3) 0.009(3) -0.001(3)
O12 0.055(4) 0.054(4) 0.080(5) -0.008(4) -0.011(4) -0.008(4)
N1 0.053(5) 0.037(4) 0.051(4) -0.012(3) -0.018(4) -0.001(3)
N2 0.041(4) 0.028(4) 0.054(4) -0.002(3) -0.017(4) 0.000(3)
C1 0.043(5) 0.038(5) 0.043(5) 0.001(4) -0.007(4) -0.002(4)
C2 0.049(5) 0.031(4) 0.055(5) -0.002(4) -0.007(4) -0.004(4)
C3 0.061(6) 0.055(6) 0.051(5) -0.020(5) -0.008(5) -0.000(5)
C4 0.059(6) 0.065(6) 0.057(6) -0.032(5) -0.001(5) 0.002(5)
C5 0.048(6) 0.054(6) 0.062(6) -0.006(5) -0.014(5) -0.006(5)
C6 0.047(6) 0.064(6) 0.044(5) -0.012(5) 0.006(4) -0.005(5)
C7 0.045(5) 0.068(6) 0.040(5) -0.016(5) -0.000(4) -0.012(4)
C8 0.067(7) 0.070(7) 0.059(6) -0.017(6) -0.006(5) -0.019(5)
C9 0.040(5) 0.033(5) 0.064(6) -0.010(4) -0.020(4) 0.005(4)
C10 0.045(5) 0.039(5) 0.055(5) -0.009(4) -0.004(4) -0.002(4)
C11 0.050(6) 0.053(6) 0.052(5) -0.015(5) -0.012(4) -0.003(4)
C12 0.055(6) 0.046(5) 0.066(6) -0.014(5) -0.021(5) 0.007(5)
C13 0.057(6) 0.050(6) 0.063(6) -0.013(5) -0.017(5) 0.002(5)
C14 0.042(5) 0.059(6) 0.067(6) -0.009(5) -0.003(5) -0.008(5)
C15 0.046(5) 0.047(5) 0.057(6) -0.015(5) -0.005(4) 0.003(4)
C16 0.041(6) 0.061(6) 0.074(7) -0.000(5) -0.011(5) 0.004(5)
C17 0.049(5) 0.039(5) 0.040(5) -0.009(4) -0.006(4) 0.001(4)
C18 0.046(5) 0.041(5) 0.044(5) -0.009(4) 0.001(4) 0.007(4)
C19 0.044(5) 0.053(6) 0.058(6) -0.014(5) -0.001(5) 0.006(5)
C20 0.054(6) 0.086(7) 0.038(5) -0.023(6) 0.002(4) -0.005(5)
C21 0.041(5) 0.054(6) 0.051(5) -0.009(4) -0.007(4) -0.001(4)
C22 0.054(6) 0.032(5) 0.060(6) -0.006(4) -0.003(5) -0.001(4)
C23 0.051(6) 0.063(6) 0.041(5) -0.020(5) 0.002(4) -0.006(4)
C24 0.050(6) 0.071(7) 0.066(6) -0.028(5) -0.009(5) 0.006(5)
C25 0.034(5) 0.042(5) 0.060(6) -0.002(4) -0.007(4) -0.003(4)
C26 0.039(5) 0.040(5) 0.055(5) -0.003(4) -0.001(4) -0.001(4)
C27 0.061(6) 0.046(6) 0.067(6) -0.015(5) 0.002(5) -0.009(5)
C28 0.050(6) 0.045(6) 0.074(7) -0.007(5) -0.012(5) -0.003(5)
C29 0.059(6) 0.051(6) 0.057(6) -0.007(5) -0.009(5) 0.001(5)
C30 0.060(6) 0.049(6) 0.072(7) -0.008(5) -0.014(5) -0.010(5)
C31 0.054(6) 0.059(6) 0.064(6) -0.017(5) 0.001(5) -0.009(5)
C32 0.048(6) 0.051(6) 0.102(8) 0.002(5) -0.009(6) -0.004(6)
C33 0.046(5) 0.040(5) 0.053(5) -0.014(4) -0.014(4) 0.008(4)
C34 0.056(6) 0.057(6) 0.056(6) -0.034(5) -0.005(5) 0.008(5)
C35 0.048(5) 0.032(5) 0.054(5) -0.007(4) -0.007(4) -0.002(4)
C36 0.046(5) 0.040(5) 0.053(5) -0.010(4) 0.006(4) -0.007(4)

loop_
_atom_type_symbol
_atom_type_description
_atom_type_scat_dispersion_real
_atom_type_scat_dispersion_imag
_atom_type_scat_source
C C 0.0181 0.0091
;
International Tables for Crystallography
(1992, Vol. C, Tables 4.2.6.8 and 6.1.1.4)
;
H H 0.0000 0.0000
;
International Tables for Crystallography
(1992, Vol. C, Table 6.1.1.4)
;
O O 0.0492 0.0322
;
International Tables for Crystallography
(1992, Vol. C, Tables 4.2.6.8 and 6.1.1.4)
;
N N 0.0311 0.0180
;
International Tables for Crystallography
(1992, Vol. C, Tables 4.2.6.8 and 6.1.1.4)
;
Cu Cu -1.9646 0.5888
;
International Tables for Crystallography
(1992, Vol. C, Tables 4.2.6.8 and 6.1.1.4)
;

loop_
_geom_angle_atom_site_label_1
_geom_angle_atom_site_label_2
_geom_angle_atom_site_label_3
_geom_angle
_geom_angle_publ_flag
_geom_angle_site_symmetry_1
_geom_angle_site_symmetry_3
Cu2 Cu1 O1 88.15(16) yes . .
Cu2 Cu1 O4 81.49(15) yes . .
Cu2 Cu1 O7 85.33(16) yes . .
Cu2 Cu1 O10 83.00(15) yes . .
Cu2 Cu1 N1 171.29(17) yes . .
O1 Cu1 O4 89.0(3) yes . .
O1 Cu1 O7 173.4(3) yes . .
O1 Cu1 O10 86.6(3) yes . .
O1 Cu1 N1 93.5(3) yes . .
O4 Cu1 O7 91.4(3) yes . .
O4 Cu1 O10 164.0(2) yes . .
O4 Cu1 N1 90.0(3) yes . .
O7 Cu1 O10 91.3(3) yes . .
O7 Cu1 N1 93.2(3) yes . .
O10 Cu1 N1 105.6(3) yes . .
Cu1 Cu2 O2 80.81(15) yes . .
Cu1 Cu2 O5 87.77(15) yes . .
Cu1 Cu2 O8 83.08(16) yes . .
Cu1 Cu2 O11 85.41(15) yes . .
Cu1 Cu2 N2 175.87(17) yes . .
O2 Cu2 O5 88.0(3) yes . .
O2 Cu2 O8 163.9(2) yes . .
O2 Cu2 O11 90.0(3) yes . .
O2 Cu2 N2 95.9(3) yes . .
O5 Cu2 O8 90.5(3) yes . .
O5 Cu2 O11 173.1(3) yes . .
O5 Cu2 N2 94.6(2) yes . .
O8 Cu2 O11 89.5(3) yes . .
O8 Cu2 N2 100.3(3) yes . .
O11 Cu2 N2 92.2(2) yes . .
Cu1 O1 C1 119.5(6) yes . .
Cu2 O2 C1 124.8(6) yes . .
C5 O3 C8 117.2(7) yes . .
Cu1 O4 C9 123.5(5) yes . .
Cu2 O5 C9 119.0(5) yes . .
C13 O6 C16 117.6(7) yes . .
Cu1 O7 C17 120.8(6) yes . .
Cu2 O8 C17 122.9(6) yes . .
C21 O9 C24 117.9(7) yes . .
Cu1 O10 C25 122.1(5) yes . .
Cu2 O11 C25 119.7(5) yes . .
C29 O12 C32 117.1(9) yes . .
Cu1 N1 C33 123.7(6) yes . .
Cu1 N1 C34 118.2(6) yes . .
C33 N1 C34 116.6(7) yes . .
Cu2 N2 C35 119.8(5) yes . .
Cu2 N2 C36 120.3(5) yes . .
C35 N2 C36 119.9(7) yes . .
O1 C1 O2 124.9(9) yes . .
O1 C1 C2 117.3(8) yes . .
O2 C1 C2 117.8(7) yes . .
C1 C2 C3 119.7(8) yes . .
C1 C2 C7 120.9(8) yes . .
C3 C2 C7 119.3(10) yes . .
C2 C3 C4 120.7(9) yes . .
C3 C4 C5 118.7(9) yes . .
O3 C5 C4 115.3(8) yes . .
O3 C5 C6 123.8(8) yes . .
C4 C5 C6 120.8(10) yes . .
C5 C6 C7 118.8(8) yes . .
C2 C7 C6 121.6(9) yes . .
O4 C9 O5 125.5(7) yes . .
O4 C9 C10 117.7(7) yes . .
O5 C9 C10 116.8(7) yes . .
C9 C10 C11 119.6(7) yes . .
C9 C10 C15 121.3(7) yes . .
C11 C10 C15 119.2(8) yes . .
C10 C11 C12 120.7(8) yes . .
C11 C12 C13 119.0(8) yes . .
O6 C13 C12 113.9(8) yes . .
O6 C13 C14 124.7(8) yes . .
C12 C13 C14 121.4(9) yes . .
C13 C14 C15 119.1(8) yes . .
C10 C15 C14 120.6(8) yes . .
O7 C17 O8 125.1(9) yes . .
O7 C17 C18 116.7(7) yes . .
O8 C17 C18 118.2(7) yes . .
C17 C18 C19 121.5(8) yes . .
C17 C18 C23 120.1(7) yes . .
C19 C18 C23 118.3(9) yes . .
C18 C19 C20 121.7(8) yes . .
C19 C20 C21 119.6(8) yes . .
O9 C21 C20 115.4(8) yes . .
O9 C21 C22 124.4(8) yes . .
C20 C21 C22 120.2(10) yes . .
C21 C22 C23 119.0(8) yes . .
C18 C23 C22 121.2(8) yes . .
O10 C25 O11 126.3(7) yes . .
O10 C25 C26 117.2(7) yes . .
O11 C25 C26 116.5(7) yes . .
C25 C26 C27 118.5(9) yes . .
C25 C26 C31 120.4(8) yes . .
C27 C26 C31 121.1(8) yes . .
C26 C27 C28 120.1(10) yes . .
C27 C28 C29 117.7(9) yes . .
O12 C29 C28 123.0(9) yes . .
O12 C29 C30 115.3(10) yes . .
C28 C29 C30 121.7(9) yes . .
C29 C30 C31 118.3(10) yes . .
C26 C31 C30 120.9(9) yes . .
N1 C33 C34 121.9(8) yes . 2_556
N1 C34 C33 121.4(9) yes . 2_556
N2 C35 C36 118.5(7) yes . 2_665
N2 C36 C35 121.7(7) yes . 2_665
C2 C3 H3 119.647 no . .
C4 C3 H3 119.652 no . .
C3 C4 H4 120.641 no . .
C5 C4 H4 120.653 no . .
C5 C6 H6 120.587 no . .
C7 C6 H6 120.589 no . .
C2 C7 H7 119.220 no . .
C6 C7 H7 119.215 no . .
O3 C8 H8A 109.463 no . .
O3 C8 H8B 109.472 no . .
O3 C8 H8C 109.473 no . .
H8A C8 H8B 109.476 no . .
H8A C8 H8C 109.472 no . .
H8B C8 H8C 109.472 no . .
C10 C11 H11 119.654 no . .
C12 C11 H11 119.653 no . .
C11 C12 H12 120.490 no . .
C13 C12 H12 120.479 no . .
C13 C14 H14 120.431 no . .
C15 C14 H14 120.431 no . .
C10 C15 H15 119.720 no . .
C14 C15 H15 119.718 no . .
O6 C16 H16A 109.470 no . .
O6 C16 H16B 109.469 no . .
O6 C16 H16C 109.471 no . .
H16A C16 H16B 109.475 no . .
H16A C16 H16C 109.475 no . .
H16B C16 H16C 109.467 no . .
C18 C19 H19 119.169 no . .
C20 C19 H19 119.147 no . .
C19 C20 H20 120.199 no . .
C21 C20 H20 120.195 no . .
C21 C22 H22 120.485 no . .
C23 C22 H22 120.483 no . .
C18 C23 H23 119.398 no . .
C22 C23 H23 119.396 no . .
O9 C24 H24A 109.471 no . .
O9 C24 H24B 109.470 no . .
O9 C24 H24C 109.473 no . .
H24A C24 H24B 109.476 no . .
H24A C24 H24C 109.471 no . .
H24B C24 H24C 109.467 no . .
C26 C27 H27 119.934 no . .
C28 C27 H27 119.923 no . .
C27 C28 H28 121.141 no . .
C29 C28 H28 121.153 no . .
C29 C30 H30 120.856 no . .
C31 C30 H30 120.859 no . .
C26 C31 H31 119.548 no . .
C30 C31 H31 119.543 no . .
O12 C32 H32A 109.474 no . .
O12 C32 H32B 109.473 no . .
O12 C32 H32C 109.474 no . .
H32A C32 H32B 109.466 no . .
H32A C32 H32C 109.473 no . .
H32B C32 H32C 109.467 no . .
N1 C33 H33 119.056 no . .
C34 C33 H33 119.044 no 2_556 .
N1 C34 H34 119.291 no . .
C33 C34 H34 119.301 no 2_556 .
N2 C35 H35 120.766 no . .
C36 C35 H35 120.773 no 2_665 .
N2 C36 H36 119.161 no . .
C35 C36 H36 119.164 no 2_665 .

loop_
_geom_bond_atom_site_label_1
_geom_bond_atom_site_label_2
_geom_bond_distance
_geom_bond_publ_flag
_geom_bond_site_symmetry_2
Cu1 Cu2 2.6151(15) yes .
Cu1 O1 1.922(7) yes .
Cu1 O4 1.988(6) yes .
Cu1 O7 1.937(7) yes .
Cu1 O10 1.976(5) yes .
Cu1 N1 2.219(6) yes .
Cu2 O2 1.982(7) yes .
Cu2 O5 1.944(6) yes .
Cu2 O8 1.948(7) yes .
Cu2 O11 1.963(6) yes .
Cu2 N2 2.215(6) yes .
O1 C1 1.278(9) yes .
O2 C1 1.271(10) yes .
O3 C5 1.379(14) yes .
O3 C8 1.443(11) yes .
O4 C9 1.270(10) yes .
O5 C9 1.287(9) yes .
O6 C13 1.388(11) yes .
O6 C16 1.417(10) yes .
O7 C17 1.280(10) yes .
O8 C17 1.264(9) yes .
O9 C21 1.361(13) yes .
O9 C24 1.434(11) yes .
O10 C25 1.266(10) yes .
O11 C25 1.273(9) yes .
O12 C29 1.386(11) yes .
O12 C32 1.426(12) yes .
N1 C33 1.320(12) yes .
N1 C34 1.334(11) yes .
N2 C35 1.326(10) yes .
N2 C36 1.312(10) yes .
C1 C2 1.491(14) yes .
C2 C3 1.402(13) yes .
C2 C7 1.377(12) yes .
C3 C4 1.381(17) yes .
C4 C5 1.410(13) yes .
C5 C6 1.391(13) yes .
C6 C7 1.383(15) yes .
C9 C10 1.504(11) yes .
C10 C11 1.408(11) yes .
C10 C15 1.366(11) yes .
C11 C12 1.387(13) yes .
C12 C13 1.388(12) yes .
C13 C14 1.366(12) yes .
C14 C15 1.420(13) yes .
C17 C18 1.501(14) yes .
C18 C19 1.379(12) yes .
C18 C23 1.407(12) yes .
C19 C20 1.383(16) yes .
C20 C21 1.397(13) yes .
C21 C22 1.397(12) yes .
C22 C23 1.391(15) yes .
C25 C26 1.519(11) yes .
C26 C27 1.377(13) yes .
C26 C31 1.365(15) yes .
C27 C28 1.414(12) yes .
C28 C29 1.395(16) yes .
C29 C30 1.401(14) yes .
C30 C31 1.388(13) yes .
C33 C34 1.385(11) yes 2_556
C35 C36 1.418(11) yes 2_665
C3 H3 0.950 no .
C4 H4 0.950 no .
C6 H6 0.950 no .
C7 H7 0.950 no .
C8 H8A 0.980 no .
C8 H8B 0.980 no .
C8 H8C 0.980 no .
C11 H11 0.950 no .
C12 H12 0.950 no .
C14 H14 0.950 no .
C15 H15 0.950 no .
C16 H16A 0.980 no .
C16 H16B 0.980 no .
C16 H16C 0.980 no .
C19 H19 0.950 no .
C20 H20 0.950 no .
C22 H22 0.950 no .
C23 H23 0.950 no .
C24 H24A 0.980 no .
C24 H24B 0.980 no .
C24 H24C 0.980 no .
C27 H27 0.950 no .
C28 H28 0.950 no .
C30 H30 0.950 no .
C31 H31 0.950 no .
C32 H32A 0.980 no .
C32 H32B 0.980 no .
C32 H32C 0.980 no .
C33 H33 0.950 no .
C34 H34 0.950 no .
C35 H35 0.950 no .
C36 H36 0.950 no .

loop_
_geom_contact_atom_site_label_1
_geom_contact_atom_site_label_2
_geom_contact_distance
_geom_contact_publ_flag
_geom_contact_site_symmetry_2
O1 O5 3.486(8) no .
O1 C3 2.788(13) no .
O1 C9 3.251(9) no .
O1 C25 3.500(11) no .
O1 C33 3.219(9) no .
O2 O4 3.590(8) no .
O2 O10 3.196(8) no .
O2 C7 2.810(13) no .
O2 C9 3.368(9) no .
O2 C25 3.163(11) no .
O4 O8 3.269(9) no .
O4 C1 3.402(10) no .
O4 C11 2.791(11) no .
O4 C17 3.251(12) no .
O4 C34 3.292(10) no .
O5 C1 3.280(10) no .
O5 C15 2.795(10) no .
O5 C17 3.586(11) no .
O5 C35 3.131(9) no .
O7 O11 3.365(8) no .
O7 C19 2.798(13) no .
O7 C25 3.272(10) no .
O7 C34 3.188(10) no .
O8 C9 3.260(12) no .
O8 C23 2.810(13) no .
O8 C25 3.514(9) no .
O10 C1 3.136(11) no .
O10 C17 3.531(10) no .
O10 C27 2.899(10) no .
O10 C31 3.496(12) no .
O11 C1 3.591(12) no .
O11 C17 3.230(10) no .
O11 C27 3.503(10) no .
O11 C31 2.923(11) no .
O11 C36 3.065(9) no .
N1 N1 2.779(9) no 2_556
N2 N2 2.740(8) no 2_665
C1 C9 3.462(11) no .
C1 C25 3.545(14) no .
C2 C5 2.774(16) no .
C3 C6 2.786(12) no .
C4 C7 2.780(13) no .
C6 C8 2.822(16) no .
C10 C13 2.780(12) no .
C11 C14 2.774(12) no .
C12 C15 2.781(12) no .
C14 C16 2.831(13) no .
C17 C25 3.578(11) no .
C18 C21 2.798(15) no .
C19 C22 2.782(13) no .
C20 C23 2.773(12) no .
C22 C24 2.827(16) no .
C26 C29 2.754(12) no .
C27 C30 2.790(16) no .
C28 C31 2.792(14) no .
C28 C32 2.796(13) no .
C33 C33 2.648(12) no 2_556
C34 C34 2.651(14) no 2_556
C35 C35 2.718(11) no 2_665
C36 C36 2.658(11) no 2_665
O3 C15 3.502(10) no 1_455
O3 C35 3.284(10) no 1_455
O3 C36 3.527(10) no 2_565
O4 C32 3.520(12) no 1_645
O6 O8 3.371(9) no 1_545
O6 N2 3.427(11) no 1_545
O6 C23 3.439(10) no 1_545
O6 C36 3.249(13) no 1_545
O8 O6 3.371(9) no 1_565
O9 C11 3.494(10) no 2_656
O9 C12 3.586(10) no 2_656
O9 C19 3.406(10) no 2_666
O10 C22 3.524(11) no 1_455
O10 C24 3.360(10) no 1_455
O12 C3 3.261(10) no 1_565
O12 C33 3.090(13) no 1_565
O12 C34 3.269(13) no 2_566
N2 O6 3.427(11) no 1_565
C3 O12 3.261(10) no 1_545
C5 C35 3.564(11) no 1_455
C8 C31 3.398(12) no 2_565
C9 C32 3.503(15) no 1_645
C11 O9 3.494(10) no 2_656
C12 O9 3.586(10) no 2_656
C13 C36 3.466(16) no 1_545
C15 O3 3.502(10) no 1_655
C17 C32 3.519(12) no 1_645
C18 C32 3.584(13) no 1_645
C19 O9 3.406(10) no 2_666
C19 C21 3.597(13) no 2_666
C20 C20 3.577(14) no 2_666
C20 C21 3.426(13) no 2_666
C21 C19 3.597(13) no 2_666
C21 C20 3.426(13) no 2_666
C22 O10 3.524(11) no 1_655
C22 C33 3.555(11) no 1_655
C23 O6 3.439(10) no 1_565
C24 O10 3.360(10) no 1_655
C30 C33 3.495(14) no 1_565
C31 C8 3.398(12) no 2_565
C32 O4 3.520(12) no 1_465
C32 C9 3.503(15) no 1_465
C32 C17 3.519(12) no 1_465
C32 C18 3.584(13) no 1_465
C33 O12 3.090(13) no 1_545
C33 C22 3.555(11) no 1_455
C33 C30 3.495(14) no 1_545
C34 O12 3.269(13) no 2_566
C35 O3 3.284(10) no 1_655
C35 C5 3.564(11) no 1_655
C36 O3 3.527(10) no 2_565
C36 O6 3.249(13) no 1_565
C36 C13 3.466(16) no 1_565
Cu1 H33 3.1886 no .
Cu1 H34 3.0715 no .
Cu2 H35 3.1169 no .
Cu2 H36 3.0883 no .
O1 H3 2.4932 no .
O1 H33 2.7797 no .
O2 H7 2.5076 no .
O3 H4 2.5211 no .
O3 H6 2.6613 no .
O4 H11 2.4796 no .
O4 H34 3.0788 no .
O5 H15 2.4850 no .
O5 H35 2.5654 no .
O6 H12 2.4734 no .
O6 H14 2.6582 no .
O7 H19 2.4890 no .
O7 H34 2.6740 no .
O8 H23 2.5051 no .
O9 H20 2.4925 no .
O9 H22 2.6653 no .
O10 H27 2.7139 no .
O11 H31 2.7056 no .
O11 H36 2.4710 no .
O12 H28 2.6655 no .
O12 H30 2.5206 no .
N1 H33 3.2149 no 2_556
N1 H34 3.2073 no 2_556
N2 H35 3.2347 no 2_665
N2 H36 3.2089 no 2_665
C1 H3 2.6534 no .
C1 H7 2.6478 no .
C2 H4 3.2783 no .
C2 H6 3.2641 no .
C3 H7 3.2540 no .
C4 H6 3.2944 no .
C5 H3 3.2616 no .
C5 H7 3.2443 no .
C5 H8A 2.6349 no .
C5 H8B 2.6505 no .
C5 H8C 3.2225 no .
C6 H4 3.2915 no .
C6 H8A 2.7979 no .
C6 H8B 2.7133 no .
C7 H3 3.2532 no .
C8 H6 2.5229 no .
C9 H11 2.6639 no .
C9 H15 2.6579 no .
C10 H12 3.2883 no .
C10 H14 3.2737 no .
C11 H15 3.2535 no .
C12 H14 3.2597 no .
C13 H11 3.2504 no .
C13 H15 3.2567 no .
C13 H16A 2.6278 no .
C13 H16B 2.6371 no .
C13 H16C 3.2154 no .
C14 H12 3.2567 no .
C14 H16A 2.8018 no .
C14 H16B 2.7344 no .
C15 H11 3.2470 no .
C16 H14 2.5421 no .
C17 H19 2.6647 no .
C17 H23 2.6688 no .
C18 H20 3.2648 no .
C18 H22 3.2953 no .
C19 H23 3.2490 no .
C20 H22 3.2812 no .
C21 H19 3.2575 no .
C21 H23 3.2592 no .
C21 H24A 2.6347 no .
C21 H24B 2.6311 no .
C21 H24C 3.2042 no .
C22 H20 3.2793 no .
C22 H24A 2.8086 no .
C22 H24B 2.7174 no .
C23 H19 3.2518 no .
C24 H22 2.5385 no .
C25 H27 2.6280 no .
C25 H31 2.6492 no .
C26 H28 3.2799 no .
C26 H30 3.2539 no .
C27 H31 3.2393 no .
C28 H30 3.2979 no .
C28 H32A 2.7010 no .
C28 H32B 2.7446 no .
C29 H27 3.2661 no .
C29 H31 3.2555 no .
C29 H32A 2.6278 no .
C29 H32B 2.6322 no .
C29 H32C 3.2153 no .
C30 H28 3.3001 no .
C31 H27 3.2404 no .
C32 H28 2.4999 no .
C33 H33 3.5977 no 2_556
C33 H34 3.1222 no .
C34 H33 3.1232 no .
C35 H36 3.1384 no .
C36 H35 3.1461 no .
H3 H4 2.3353 no .
H3 H33 3.1138 no .
H6 H7 2.3299 no .
H6 H8A 2.4099 no .
H6 H8B 2.2161 no .
H6 H8C 3.4906 no .
H11 H12 2.3393 no .
H14 H15 2.3718 no .
H14 H16A 2.4174 no .
H14 H16B 2.2503 no .
H14 H16C 3.5117 no .
H15 H35 2.9547 no .
H19 H20 2.3234 no .
H19 H34 3.3194 no .
H22 H23 2.3389 no .
H22 H24A 2.4240 no .
H22 H24B 2.2347 no .
H22 H24C 3.5069 no .
H27 H28 2.3793 no .
H28 H32A 2.2697 no .
H28 H32B 2.2915 no .
H28 H32C 3.4691 no .
H30 H31 2.3441 no .
H33 H34 2.3115 no 2_556
H35 H36 2.3673 no 2_665
Cu1 H24B 3.4373 no 1_455
O1 H30 2.9318 no 1_545
O2 H16B 3.1383 no 2_655
O3 H15 2.6687 no 1_455
O3 H35 2.5876 no 1_455
O3 H36 3.0590 no 2_565
O4 H30 3.3821 no 1_545
O4 H32A 3.5279 no 1_645
O4 H32B 3.0122 no 1_645
O4 H32C 3.4646 no 1_645
O5 H4 2.9644 no 1_655
O5 H8C 3.5717 no 2_555
O5 H32B 3.2066 no 1_645
O6 H23 2.6806 no 1_545
O6 H27 3.2121 no 1_645
O6 H36 3.3228 no 1_545
O7 H32C 3.2095 no 1_645
O8 H12 3.2001 no 1_565
O8 H32B 3.4546 no 1_645
O8 H32C 3.0511 no 1_645
O9 H11 2.8021 no 2_656
O9 H12 3.0066 no 2_656
O9 H19 3.4829 no 2_666
O9 H31 3.2508 no 2_666
O10 H22 2.5865 no 1_455
O10 H24A 3.2182 no 1_455
O10 H24B 2.6351 no 1_455
O10 H24C 3.4653 no 2_666
O11 H8B 3.2239 no 2_565
O11 H12 3.5106 no 1_565
O12 H3 2.4498 no 1_565
O12 H4 3.4642 no 1_565
O12 H19 3.5024 no 2_566
O12 H33 2.5243 no 1_565
O12 H34 2.9066 no 2_566
N1 H24B 2.9611 no 1_455
N1 H30 3.2018 no 1_545
N2 H16B 3.4301 no 1_565
N2 H16B 2.8536 no 2_655
C1 H8A 3.5173 no 2_555
C1 H16C 3.5585 no 1_465
C2 H8A 2.8635 no 2_555
C2 H16C 2.8003 no 1_465
C3 H8A 2.9820 no 2_555
C3 H16C 2.9018 no 1_465
C3 H23 3.5444 no 1_455
C3 H32B 3.5404 no 1_545
C4 H8A 3.2536 no 2_555
C4 H15 3.1794 no 1_455
C4 H16C 3.2030 no 1_465
C4 H32B 3.3295 no 1_545
C4 H35 3.1970 no 1_455
C5 H8A 3.3383 no 2_555
C5 H15 3.4107 no 1_455
C5 H16C 3.4342 no 1_465
C5 H35 3.0492 no 1_455
C5 H36 3.4505 no 2_565
C6 H8A 3.2553 no 2_555
C6 H16A 3.5278 no 2_655
C6 H16C 3.3417 no 1_465
C7 H8A 3.0242 no 2_555
C7 H14 3.1112 no 2_655
C7 H16A 3.1118 no 2_655
C7 H16B 3.4740 no 2_655
C7 H16C 3.0056 no 1_465
C8 H31 3.2467 no 2_565
C8 H35 3.4989 no 1_455
C8 H36 3.0428 no 2_565
C9 H4 3.3950 no 1_655
C9 H8C 3.1585 no 2_555
C9 H32B 2.7115 no 1_645
C10 H4 3.3796 no 1_655
C10 H8C 2.7111 no 2_555
C10 H28 3.2092 no 1_645
C10 H32B 2.8085 no 1_645
C11 H8C 3.0988 no 2_555
C11 H20 2.8860 no 2_656
C11 H28 2.9510 no 1_645
C11 H31 2.8699 no 1_545
C11 H32B 3.2989 no 1_645
C12 H20 2.9149 no 2_656
C12 H23 3.5458 no 1_545
C12 H28 3.0007 no 1_645
C12 H31 3.0626 no 1_545
C12 H36 3.5106 no 1_545
C13 H23 3.5871 no 1_545
C13 H27 3.3523 no 1_645
C13 H28 3.2534 no 1_645
C13 H36 3.2345 no 1_545
C14 H7 3.2386 no 2_655
C14 H8C 3.5567 no 2_555
C14 H28 3.4758 no 1_645
C14 H35 3.4885 no 2_655
C15 H4 2.9140 no 1_655
C15 H8C 2.9601 no 2_555
C15 H28 3.4581 no 1_645
C15 H32B 3.3471 no 1_645
C16 H7 2.8579 no 2_655
C16 H23 3.4940 no 1_545
C16 H27 3.5564 no 1_645
C17 H12 3.3583 no 1_565
C17 H32B 3.5553 no 1_645
C17 H32C 2.6779 no 1_645
C18 H12 3.1989 no 1_565
C18 H32C 2.6102 no 1_645
C19 H24A 3.0343 no 2_666
C19 H28 3.4571 no 2_566
C19 H32A 2.9158 no 2_566
C19 H32C 3.2636 no 1_645
C20 H11 3.2047 no 2_656
C20 H12 3.4714 no 2_656
C20 H28 3.1304 no 2_566
C20 H32A 2.9874 no 2_566
C21 H11 3.3801 no 2_656
C21 H20 3.5385 no 2_666
C21 H33 3.4062 no 1_655
C22 H20 3.4669 no 2_666
C22 H27 2.9907 no 1_655
C22 H33 2.9182 no 1_655
C23 H12 3.0397 no 1_565
C23 H27 3.4397 no 1_655
C23 H32C 2.9038 no 1_645
C23 H33 3.3629 no 1_655
C24 H19 3.3123 no 2_666
C24 H24A 3.5849 no 2_766
C24 H24C 3.2172 no 2_766
C24 H31 3.4295 no 2_666
C25 H22 3.4650 no 1_455
C25 H24B 3.5792 no 1_455
C25 H24C 3.2985 no 2_666
C26 H8B 3.2003 no 2_565
C26 H22 3.5958 no 1_455
C26 H24A 3.3555 no 1_455
C26 H24C 3.0852 no 2_666
C27 H16A 3.5750 no 1_465
C27 H22 2.9992 no 1_455
C27 H24A 3.1131 no 1_455
C28 H19 3.0765 no 2_566
C28 H20 3.0226 no 2_566
C28 H24A 3.5472 no 1_455
C29 H3 3.0506 no 1_565
C29 H19 3.3324 no 2_566
C29 H33 3.4301 no 1_565
C29 H34 3.5581 no 2_566
C30 H3 3.3402 no 1_565
C30 H8A 3.3435 no 2_565
C30 H8B 3.3091 no 2_565
C30 H24C 3.4601 no 2_666
C30 H33 3.3957 no 1_565
C31 H8A 3.4319 no 2_565
C31 H8B 2.7364 no 2_565
C31 H8C 3.5316 no 2_565
C31 H11 3.3707 no 1_565
C31 H24C 2.8277 no 2_666
C32 H3 3.1052 no 1_565
C32 H4 3.3577 no 1_565
C32 H19 3.4320 no 2_566
C32 H20 3.5993 no 2_566
C32 H33 3.4903 no 1_565
C32 H34 3.4959 no 2_566
C33 H22 3.4339 no 1_455
C33 H24B 3.2208 no 1_455
C33 H30 2.8361 no 1_545
C34 H30 3.3400 no 2_566
C35 H14 3.5391 no 2_655
C35 H16B 3.4366 no 1_565
C35 H16B 2.8352 no 2_655
C35 H16C 3.5352 no 1_565
C36 H8B 3.2714 no 2_565
C36 H16B 3.1358 no 1_565
C36 H16B 3.1390 no 2_655
H3 O12 2.4498 no 1_545
H3 C29 3.0506 no 1_545
H3 C30 3.3402 no 1_545
H3 C32 3.1052 no 1_545
H3 H8A 3.4298 no 2_555
H3 H16C 3.3335 no 1_465
H3 H23 3.0107 no 1_455
H3 H30 3.1120 no 1_545
H3 H32B 3.0168 no 1_545
H3 H32C 3.2185 no 1_545
H4 O5 2.9644 no 1_455
H4 O12 3.4642 no 1_545
H4 C9 3.3950 no 1_455
H4 C10 3.3796 no 1_455
H4 C15 2.9140 no 1_455
H4 C32 3.3577 no 1_545
H4 H15 2.4529 no 1_455
H4 H32B 2.5983 no 1_545
H4 H35 2.9616 no 1_455
H6 H14 3.4824 no 2_655
H6 H16A 3.1917 no 2_655
H6 H36 3.5212 no 2_565
H7 C14 3.2386 no 2_655
H7 C16 2.8579 no 2_655
H7 H8A 3.5187 no 2_555
H7 H14 2.3459 no 2_655
H7 H16A 2.3226 no 2_655
H7 H16B 2.5390 no 2_655
H7 H16C 3.4587 no 1_465
H7 H16C 3.4762 no 2_655
H8A C1 3.5173 no 2_555
H8A C2 2.8635 no 2_555
H8A C3 2.9820 no 2_555
H8A C4 3.2536 no 2_555
H8A C5 3.3383 no 2_555
H8A C6 3.2553 no 2_555
H8A C7 3.0242 no 2_555
H8A C30 3.3435 no 2_565
H8A C31 3.4319 no 2_565
H8A H3 3.4298 no 2_555
H8A H7 3.5187 no 2_555
H8A H30 3.3964 no 2_565
H8A H31 3.5171 no 2_565
H8B O11 3.2239 no 2_565
H8B C26 3.2003 no 2_565
H8B C30 3.3091 no 2_565
H8B C31 2.7364 no 2_565
H8B C36 3.2714 no 2_565
H8B H30 3.5628 no 2_565
H8B H31 2.5881 no 2_565
H8B H35 3.5097 no 1_455
H8B H36 2.4004 no 2_565
H8C O5 3.5717 no 2_555
H8C C9 3.1585 no 2_555
H8C C10 2.7111 no 2_555
H8C C11 3.0988 no 2_555
H8C C14 3.5567 no 2_555
H8C C15 2.9601 no 2_555
H8C C31 3.5316 no 2_565
H8C H11 3.4914 no 2_555
H8C H15 3.2711 no 2_555
H8C H30 3.5430 no 2_565
H8C H31 3.1814 no 2_565
H8C H36 3.3185 no 2_565
H11 O9 2.8021 no 2_656
H11 C20 3.2047 no 2_656
H11 C21 3.3801 no 2_656
H11 C31 3.3707 no 1_545
H11 H8C 3.4914 no 2_555
H11 H20 2.6317 no 2_656
H11 H28 3.3175 no 1_645
H11 H30 3.2077 no 1_545
H11 H31 2.5846 no 1_545
H11 H32A 3.5039 no 1_645
H11 H32B 3.4740 no 1_645
H12 O8 3.2001 no 1_545
H12 O9 3.0066 no 2_656
H12 O11 3.5106 no 1_545
H12 C17 3.3583 no 1_545
H12 C18 3.1989 no 1_545
H12 C20 3.4714 no 2_656
H12 C23 3.0397 no 1_545
H12 H20 2.7108 no 2_656
H12 H23 2.9374 no 1_545
H12 H28 3.4116 no 1_645
H12 H31 2.9233 no 1_545
H14 C7 3.1112 no 2_655
H14 C35 3.5391 no 2_655
H14 H6 3.4824 no 2_655
H14 H7 2.3459 no 2_655
H14 H35 3.2784 no 2_655
H15 O3 2.6687 no 1_655
H15 C4 3.1794 no 1_655
H15 C5 3.4107 no 1_655
H15 H4 2.4529 no 1_655
H15 H8C 3.2711 no 2_555
H15 H32B 3.5760 no 1_645
H16A C6 3.5278 no 2_655
H16A C7 3.1118 no 2_655
H16A C27 3.5750 no 1_645
H16A H6 3.1917 no 2_655
H16A H7 2.3226 no 2_655
H16A H27 3.0345 no 1_645
H16B O2 3.1383 no 2_655
H16B N2 3.4301 no 1_545
H16B N2 2.8536 no 2_655
H16B C7 3.4740 no 2_655
H16B C35 3.4366 no 1_545
H16B C35 2.8352 no 2_655
H16B C36 3.1358 no 1_545
H16B C36 3.1390 no 2_655
H16B H7 2.5390 no 2_655
H16B H35 3.2003 no 2_655
H16C C1 3.5585 no 1_645
H16C C2 2.8003 no 1_645
H16C C3 2.9018 no 1_645
H16C C4 3.2030 no 1_645
H16C C5 3.4342 no 1_645
H16C C6 3.3417 no 1_645
H16C C7 3.0056 no 1_645
H16C C35 3.5352 no 1_545
H16C H3 3.3335 no 1_645
H16C H7 3.4587 no 1_645
H16C H7 3.4762 no 2_655
H16C H23 3.3029 no 1_545
H19 O9 3.4829 no 2_666
H19 O12 3.5024 no 2_566
H19 C24 3.3123 no 2_666
H19 C28 3.0765 no 2_566
H19 C29 3.3324 no 2_566
H19 C32 3.4320 no 2_566
H19 H24A 2.5595 no 2_666
H19 H24C 3.5804 no 2_666
H19 H28 3.0159 no 2_566
H19 H32A 2.6135 no 2_566
H20 C11 2.8860 no 2_656
H20 C12 2.9149 no 2_656
H20 C21 3.5385 no 2_666
H20 C22 3.4669 no 2_666
H20 C28 3.0226 no 2_566
H20 C32 3.5993 no 2_566
H20 H11 2.6317 no 2_656
H20 H12 2.7108 no 2_656
H20 H27 3.4969 no 2_566
H20 H28 2.3580 no 2_566
H20 H32A 2.7607 no 2_566
H22 O10 2.5865 no 1_655
H22 C25 3.4650 no 1_655
H22 C26 3.5958 no 1_655
H22 C27 2.9992 no 1_655
H22 C33 3.4339 no 1_655
H22 H27 2.3568 no 1_655
H22 H33 2.8422 no 1_655
H23 O6 2.6806 no 1_565
H23 C3 3.5444 no 1_655
H23 C12 3.5458 no 1_565
H23 C13 3.5871 no 1_565
H23 C16 3.4940 no 1_565
H23 H3 3.0107 no 1_655
H23 H12 2.9374 no 1_565
H23 H16C 3.3029 no 1_565
H23 H27 3.2196 no 1_655
H23 H32C 3.0406 no 1_645
H23 H33 3.5647 no 1_655
H24A O10 3.2182 no 1_655
H24A C19 3.0343 no 2_666
H24A C24 3.5849 no 2_766
H24A C26 3.3555 no 1_655
H24A C27 3.1131 no 1_655
H24A C28 3.5472 no 1_655
H24A H19 2.5595 no 2_666
H24A H24C 2.9348 no 2_766
H24A H27 3.1968 no 1_655
H24B Cu1 3.4373 no 1_655
H24B O10 2.6351 no 1_655
H24B N1 2.9611 no 1_655
H24B C25 3.5792 no 1_655
H24B C33 3.2208 no 1_655
H24B H24C 3.2364 no 2_766
H24B H33 3.2612 no 1_655
H24C O10 3.4653 no 2_666
H24C C24 3.2172 no 2_766
H24C C25 3.2985 no 2_666
H24C C26 3.0852 no 2_666
H24C C30 3.4601 no 2_666
H24C C31 2.8277 no 2_666
H24C H19 3.5804 no 2_666
H24C H24A 2.9348 no 2_766
H24C H24B 3.2364 no 2_766
H24C H24C 2.9451 no 2_766
H24C H31 2.7779 no 2_666
H27 O6 3.2121 no 1_465
H27 C13 3.3523 no 1_465
H27 C16 3.5564 no 1_465
H27 C22 2.9907 no 1_455
H27 C23 3.4397 no 1_455
H27 H16A 3.0345 no 1_465
H27 H20 3.4969 no 2_566
H27 H22 2.3568 no 1_455
H27 H23 3.2196 no 1_455
H27 H24A 3.1968 no 1_455
H28 C10 3.2092 no 1_465
H28 C11 2.9510 no 1_465
H28 C12 3.0007 no 1_465
H28 C13 3.2534 no 1_465
H28 C14 3.4758 no 1_465
H28 C15 3.4581 no 1_465
H28 C19 3.4571 no 2_566
H28 C20 3.1304 no 2_566
H28 H11 3.3175 no 1_465
H28 H12 3.4116 no 1_465
H28 H19 3.0159 no 2_566
H28 H20 2.3580 no 2_566
H30 O1 2.9318 no 1_565
H30 O4 3.3821 no 1_565
H30 N1 3.2018 no 1_565
H30 C33 2.8361 no 1_565
H30 C34 3.3400 no 2_566
H30 H3 3.1120 no 1_565
H30 H8A 3.3964 no 2_565
H30 H8B 3.5628 no 2_565
H30 H8C 3.5430 no 2_565
H30 H11 3.2077 no 1_565
H30 H33 2.7852 no 1_565
H31 O9 3.2508 no 2_666
H31 C8 3.2467 no 2_565
H31 C11 2.8699 no 1_565
H31 C12 3.0626 no 1_565
H31 C24 3.4295 no 2_666
H31 H8A 3.5171 no 2_565
H31 H8B 2.5881 no 2_565
H31 H8C 3.1814 no 2_565
H31 H11 2.5846 no 1_565
H31 H12 2.9233 no 1_565
H31 H24C 2.7779 no 2_666
H32A O4 3.5279 no 1_465
H32A C19 2.9158 no 2_566
H32A C20 2.9874 no 2_566
H32A H11 3.5039 no 1_465
H32A H19 2.6135 no 2_566
H32A H20 2.7607 no 2_566
H32A H34 3.4044 no 2_566
H32B O4 3.0122 no 1_465
H32B O5 3.2066 no 1_465
H32B O8 3.4546 no 1_465
H32B C3 3.5404 no 1_565
H32B C4 3.3295 no 1_565
H32B C9 2.7115 no 1_465
H32B C10 2.8085 no 1_465
H32B C11 3.2989 no 1_465
H32B C15 3.3471 no 1_465
H32B C17 3.5553 no 1_465
H32B H3 3.0168 no 1_565
H32B H4 2.5983 no 1_565
H32B H11 3.4740 no 1_465
H32B H15 3.5760 no 1_465
H32C O4 3.4646 no 1_465
H32C O7 3.2095 no 1_465
H32C O8 3.0511 no 1_465
H32C C17 2.6779 no 1_465
H32C C18 2.6102 no 1_465
H32C C19 3.2636 no 1_465
H32C C23 2.9038 no 1_465
H32C H3 3.2185 no 1_565
H32C H23 3.0406 no 1_465
H32C H33 3.3293 no 1_565
H32C H34 3.4920 no 2_566
H33 O12 2.5243 no 1_545
H33 C21 3.4062 no 1_455
H33 C22 2.9182 no 1_455
H33 C23 3.3629 no 1_455
H33 C29 3.4301 no 1_545
H33 C30 3.3957 no 1_545
H33 C32 3.4903 no 1_545
H33 H22 2.8422 no 1_455
H33 H23 3.5647 no 1_455
H33 H24B 3.2612 no 1_455
H33 H30 2.7852 no 1_545
H33 H32C 3.3293 no 1_545
H34 O12 2.9066 no 2_566
H34 C29 3.5581 no 2_566
H34 C32 3.4959 no 2_566
H34 H32A 3.4044 no 2_566
H34 H32C 3.4920 no 2_566
H35 O3 2.5876 no 1_655
H35 C4 3.1970 no 1_655
H35 C5 3.0492 no 1_655
H35 C8 3.4989 no 1_655
H35 C14 3.4885 no 2_655
H35 H4 2.9616 no 1_655
H35 H8B 3.5097 no 1_655
H35 H14 3.2784 no 2_655
H35 H16B 3.2003 no 2_655
H36 O3 3.0590 no 2_565
H36 O6 3.3228 no 1_565
H36 C5 3.4505 no 2_565
H36 C8 3.0428 no 2_565
H36 C12 3.5106 no 1_565
H36 C13 3.2345 no 1_565
H36 H6 3.5212 no 2_565
H36 H8B 2.4004 no 2_565
H36 H8C 3.3185 no 2_565

loop_
_geom_torsion_atom_site_label_1
_geom_torsion_atom_site_label_2
_geom_torsion_atom_site_label_3
_geom_torsion_atom_site_label_4
_geom_torsion
_geom_torsion_publ_flag
_geom_torsion_site_symmetry_3
_geom_torsion_site_symmetry_4
Cu2 Cu1 O1 C1 -9.2(4) no . .
O1 Cu1 Cu2 O2 9.56(16) no . .
O1 Cu1 Cu2 O5 -78.79(16) no . .
O1 Cu1 Cu2 O8 -169.60(16) no . .
O1 Cu1 Cu2 O11 100.32(16) no . .
Cu2 Cu1 O4 C9 -16.7(5) no . .
O4 Cu1 Cu2 O2 98.8(2) no . .
O4 Cu1 Cu2 O5 10.4(2) no . .
O4 Cu1 Cu2 O8 -80.4(2) no . .
O4 Cu1 Cu2 O11 -170.5(2) no . .
Cu2 Cu1 O7 C17 -12.3(4) no . .
O7 Cu1 Cu2 O2 -169.11(16) no . .
O7 Cu1 Cu2 O5 102.54(16) no . .
O7 Cu1 Cu2 O8 11.73(16) no . .
O7 Cu1 Cu2 O11 -78.35(16) no . .
Cu2 Cu1 O10 C25 -15.5(5) no . .
O10 Cu1 Cu2 O2 -77.2(2) no . .
O10 Cu1 Cu2 O5 -165.6(2) no . .
O10 Cu1 Cu2 O8 103.6(2) no . .
O10 Cu1 Cu2 O11 13.5(2) no . .
O1 Cu1 O4 C9 71.6(6) no . .
O4 Cu1 O1 C1 -90.8(4) no . .
O1 Cu1 O10 C25 -104.0(5) no . .
O10 Cu1 O1 C1 73.9(4) no . .
O1 Cu1 N1 C33 -20.8(5) no . .
O1 Cu1 N1 C34 144.9(5) no . .
N1 Cu1 O1 C1 179.3(4) no . .
O4 Cu1 O7 C17 69.0(4) no . .
O7 Cu1 O4 C9 -101.8(6) no . .
O4 Cu1 N1 C33 -109.8(5) no . .
O4 Cu1 N1 C34 55.9(5) no . .
N1 Cu1 O4 C9 165.0(6) no . .
O7 Cu1 O10 C25 69.7(5) no . .
O10 Cu1 O7 C17 -95.2(4) no . .
O7 Cu1 N1 C33 158.8(5) no . .
O7 Cu1 N1 C34 -35.5(5) no . .
N1 Cu1 O7 C17 159.1(4) no . .
O10 Cu1 N1 C33 66.6(6) no . .
O10 Cu1 N1 C34 -127.7(5) no . .
N1 Cu1 O10 C25 163.3(5) no . .
Cu1 Cu2 O2 C1 -13.4(4) no . .
Cu1 Cu2 O5 C9 -7.9(5) no . .
Cu1 Cu2 O8 C17 -15.2(4) no . .
Cu1 Cu2 O11 C25 -16.1(5) no . .
O2 Cu2 O5 C9 -88.8(5) no . .
O5 Cu2 O2 C1 74.7(4) no . .
O2 Cu2 O11 C25 64.6(5) no . .
O11 Cu2 O2 C1 -98.7(4) no . .
O2 Cu2 N2 C35 -85.3(5) no . .
O2 Cu2 N2 C36 92.4(5) no . .
N2 Cu2 O2 C1 169.1(4) no . .
O5 Cu2 O8 C17 -102.8(5) no . .
O8 Cu2 O5 C9 75.2(5) no . .
O5 Cu2 N2 C35 3.2(6) no . .
O5 Cu2 N2 C36 -179.2(5) no . .
N2 Cu2 O5 C9 175.5(5) no . .
O8 Cu2 O11 C25 -99.2(5) no . .
O11 Cu2 O8 C17 70.3(5) no . .
O8 Cu2 N2 C35 94.5(5) no . .
O8 Cu2 N2 C36 -87.8(5) no . .
N2 Cu2 O8 C17 162.4(4) no . .
O11 Cu2 N2 C35 -175.5(5) no . .
O11 Cu2 N2 C36 2.1(6) no . .
N2 Cu2 O11 C25 160.5(5) no . .
Cu1 O1 C1 O2 2.1(10) no . .
Cu1 O1 C1 C2 179.7(4) no . .
Cu2 O2 C1 O1 11.1(10) no . .
Cu2 O2 C1 C2 -166.5(4) no . .
C8 O3 C5 C4 -172.5(6) no . .
C8 O3 C5 C6 9.8(11) no . .
Cu1 O4 C9 O5 16.9(13) no . .
Cu1 O4 C9 C10 -162.9(5) no . .
Cu2 O5 C9 O4 -2.4(13) no . .
Cu2 O5 C9 C10 177.3(5) no . .
C16 O6 C13 C12 -171.2(8) no . .
C16 O6 C13 C14 7.5(15) no . .
Cu1 O7 C17 O8 5.0(10) no . .
Cu1 O7 C17 C18 -174.8(4) no . .
Cu2 O8 C17 O7 11.0(10) no . .
Cu2 O8 C17 C18 -169.2(4) no . .
C24 O9 C21 C20 -172.3(6) no . .
C24 O9 C21 C22 7.3(11) no . .
Cu1 O10 C25 O11 8.3(13) no . .
Cu1 O10 C25 C26 -170.5(5) no . .
Cu2 O11 C25 O10 9.9(13) no . .
Cu2 O11 C25 C26 -171.4(5) no . .
C32 O12 C29 C28 -2.9(11) no . .
C32 O12 C29 C30 178.8(7) no . .
Cu1 N1 C33 C34 169.0(5) no . 2_556
Cu1 N1 C34 C33 -169.8(6) no . 2_556
C33 N1 C34 C33 -3.0(12) no . 2_556
C34 N1 C33 C34 3.0(12) no . 2_556
Cu2 N2 C35 C36 177.3(5) no . 2_665
Cu2 N2 C36 C35 -177.3(6) no . 2_665
C35 N2 C36 C35 0.4(13) no . 2_665
C36 N2 C35 C36 -0.4(13) no . 2_665
O1 C1 C2 C3 14.2(10) no . .
O1 C1 C2 C7 -162.5(6) no . .
O2 C1 C2 C3 -168.0(6) no . .
O2 C1 C2 C7 15.3(10) no . .
C1 C2 C3 C4 -176.7(6) no . .
C1 C2 C7 C6 174.3(6) no . .
C3 C2 C7 C6 -2.4(12) no . .
C7 C2 C3 C4 0.1(12) no . .
C2 C3 C4 C5 3.0(12) no . .
C3 C4 C5 O3 178.3(7) no . .
C3 C4 C5 C6 -3.9(12) no . .
O3 C5 C6 C7 179.2(7) no . .
C4 C5 C6 C7 1.6(12) no . .
C5 C6 C7 C2 1.6(12) no . .
O4 C9 C10 C11 3.0(13) no . .
O4 C9 C10 C15 -175.7(8) no . .
O5 C9 C10 C11 -176.7(8) no . .
O5 C9 C10 C15 4.5(13) no . .
C9 C10 C11 C12 -179.4(8) no . .
C9 C10 C15 C14 177.9(8) no . .
C11 C10 C15 C14 -0.8(15) no . .
C15 C10 C11 C12 -0.6(15) no . .
C10 C11 C12 C13 1.6(15) no . .
C11 C12 C13 O6 177.7(9) no . .
C11 C12 C13 C14 -1.1(16) no . .
O6 C13 C14 C15 -178.9(9) no . .
C12 C13 C14 C15 -0.3(16) no . .
C13 C14 C15 C10 1.3(15) no . .
O7 C17 C18 C19 -5.1(10) no . .
O7 C17 C18 C23 173.1(6) no . .
O8 C17 C18 C19 175.1(6) no . .
O8 C17 C18 C23 -6.7(10) no . .
C17 C18 C19 C20 179.3(7) no . .
C17 C18 C23 C22 -179.3(7) no . .
C19 C18 C23 C22 -1.1(12) no . .
C23 C18 C19 C20 1.1(12) no . .
C18 C19 C20 C21 -0.5(13) no . .
C19 C20 C21 O9 179.4(8) no . .
C19 C20 C21 C22 -0.2(13) no . .
O9 C21 C22 C23 -179.3(7) no . .
C20 C21 C22 C23 0.2(12) no . .
C21 C22 C23 C18 0.4(12) no . .
O10 C25 C26 C27 -45.2(12) no . .
O10 C25 C26 C31 132.4(8) no . .
O11 C25 C26 C27 135.9(8) no . .
O11 C25 C26 C31 -46.5(12) no . .
C25 C26 C27 C28 175.2(7) no . .
C25 C26 C31 C30 -173.5(7) no . .
C27 C26 C31 C30 4.0(13) no . .
C31 C26 C27 C28 -2.3(13) no . .
C26 C27 C28 C29 -1.8(12) no . .
C27 C28 C29 O12 -173.9(8) no . .
C27 C28 C29 C30 4.3(13) no . .
O12 C29 C30 C31 175.6(7) no . .
C28 C29 C30 C31 -2.8(13) no . .
C29 C30 C31 C26 -1.5(13) no . .
N1 C33 C34 N1 -3.2(13) no 2_556 2_556
N2 C35 C36 N2 0.4(14) no 2_665 2_665
